data_4306498
loop_
_publ_author_name
'Haitao Zhang'
'Bo Li'
'Jinyu Sun'
'Rodolphe Cl\'erac'
'Evgeny V. Dikarev'

_publ_section_title
;
Fluorinated \b-Diketonates of the First Row Divalent Transition Metals: New
Approach to the Synthesis of Unsolvated Species
;
_journal_name_full 'Inorganic Chemistry'
_journal_page_first 10046
_journal_page_last 10052
_journal_paper_doi 10.1021/ic801320p
_journal_volume 47
_journal_year 2008
_chemical_formula_moiety
;
 Co3 (C F3 C O C H C O C F3)6
;
_chemical_formula_sum 'C30 H6 Co3 F36 O12'
_chemical_formula_weight 1419.14
_chemical_melting_point ?
_chemical_name_systematic
; 
 hexa(hexafluoroacetylacetonate)-tricobalt(II,II,II) 
;
_space_group_IT_number 14
_symmetry_cell_setting monoclinic
_symmetry_space_group_name_Hall '-P 2ybc'
_symmetry_space_group_name_H-M 'P 1 21/c 1'
_atom_sites_solution_hydrogens difmap
_atom_sites_solution_primary direct
_atom_sites_solution_secondary difmap
_audit_creation_method SHELXL-97
_cell_angle_alpha 90.00
_cell_angle_beta 115.2010(10)
_cell_angle_gamma 90.00
_cell_formula_units_Z 4
_cell_length_a 17.6557(15)
_cell_length_b 16.2242(14)
_cell_length_c 16.9102(15)
_cell_measurement_reflns_used 6694
_cell_measurement_temperature 90(2)
_cell_measurement_theta_max 28.15
_cell_measurement_theta_min 2.51
_cell_volume 4382.9(7)
_computing_cell_refinement 'SMART, SAINT'
_computing_data_collection SMART
_computing_data_reduction SAINT
_computing_molecular_graphics 'SHELXP-93 (sheldrick, 1993)'
_computing_publication_material 'SHELXCIF-93 (sheldrick, 1993)'
_computing_structure_refinement 'SHELXL-97 (Sheldrick, 1997)'
_computing_structure_solution 'SHELXS-97 (Sheldrick, 1990)'
_diffrn_ambient_temperature 90(2)
_diffrn_measured_fraction_theta_full 0.999
_diffrn_measured_fraction_theta_max 0.938
_diffrn_measurement_device_type 'Bruker SMART APEX CCD'
_diffrn_measurement_method '0.3 deg wide \w exposures'
_diffrn_radiation_monochromator graphite
_diffrn_radiation_source 'fine-focus sealed tube'
_diffrn_radiation_type MoK\a
_diffrn_radiation_wavelength 0.71073
_diffrn_reflns_av_R_equivalents 0.0384
_diffrn_reflns_av_sigmaI/netI 0.0423
_diffrn_reflns_limit_h_max 22
_diffrn_reflns_limit_h_min -22
_diffrn_reflns_limit_k_max 20
_diffrn_reflns_limit_k_min -21
_diffrn_reflns_limit_l_max 22
_diffrn_reflns_limit_l_min -21
_diffrn_reflns_number 36232
_diffrn_reflns_theta_full 25.00
_diffrn_reflns_theta_max 28.28
_diffrn_reflns_theta_min 2.41
_diffrn_standards_decay_% 0
_diffrn_standards_interval_count na
_diffrn_standards_interval_time na
_diffrn_standards_number 'none (area detector data)'
_exptl_absorpt_coefficient_mu 1.335
_exptl_absorpt_correction_T_max 0.9007
_exptl_absorpt_correction_T_min 0.7904
_exptl_absorpt_correction_type 'multi-scan (SADABS)'
_exptl_crystal_colour purple
_exptl_crystal_density_diffrn 2.151
_exptl_crystal_density_meas ?
_exptl_crystal_density_method .
_exptl_crystal_description block
_exptl_crystal_F_000 2748
_exptl_crystal_size_max 0.19
_exptl_crystal_size_mid 0.14
_exptl_crystal_size_min 0.08
_refine_diff_density_max 0.558
_refine_diff_density_min -0.431
_refine_diff_density_rms 0.084
_refine_ls_extinction_coef noref
_refine_ls_extinction_method none
_refine_ls_goodness_of_fit_ref 1.005
_refine_ls_hydrogen_treatment refall
_refine_ls_matrix_type full
_refine_ls_number_parameters 763
_refine_ls_number_reflns 10200
_refine_ls_number_restraints 18
_refine_ls_restrained_S_all 1.010
_refine_ls_R_factor_all 0.0707
_refine_ls_R_factor_gt 0.0425
_refine_ls_shift/su_max 0.001
_refine_ls_shift/su_mean 0.000
_refine_ls_structure_factor_coef Fsqd
_refine_ls_weighting_details 'calc w=1/[\s^2^(Fo^2^)+(0.0459P)^2^+2.8602P] where P=(Fo^2^+2Fc^2^)/3'
_refine_ls_weighting_scheme calc
_refine_ls_wR_factor_gt 0.0896
_refine_ls_wR_factor_ref 0.1021
_reflns_number_gt 7210
_reflns_number_total 10200
_reflns_threshold_expression >2sigma(I)
_cod_data_source_file ic801320p_si_001_4.cif
_cod_data_source_block Co3(CF3COCHCOCF3)6_(3)
_cod_depositor_comments
;
The following automatic conversions were performed:

'_chemical_melting_point' value 'not measured' was changed to '?' -
the value is undefined or not given.

Automatic conversion script
Id: cif_fix_values 1646 2011-03-28 12:23:43Z adriana 
;
_cod_database_code 4306498

loop_
_symmetry_equiv_pos_as_xyz
'x, y, z'
'-x, y+1/2, -z+1/2'
'-x, -y, -z'
'x, -y-1/2, z-1/2'

loop_
_atom_site_label
_atom_site_type_symbol
_atom_site_fract_x
_atom_site_fract_y
_atom_site_fract_z
_atom_site_U_iso_or_equiv
_atom_site_adp_type
_atom_site_occupancy
_atom_site_symmetry_multiplicity
_atom_site_calc_flag
_atom_site_refinement_flags
_atom_site_disorder_assembly
_atom_site_disorder_group
Co1 Co 0.34803(3) 0.99217(3) 0.15528(3) 0.02866(11) Uani 1 1 d . . .
Co2 Co 0.26516(2) 0.97646(2) 0.27561(3) 0.02311(10) Uani 1 1 d . . .
Co3 Co 0.18461(2) 0.96779(3) 0.39758(3) 0.02529(10) Uani 1 1 d . . .
O1 O 0.43655(13) 0.91901(13) 0.14641(14) 0.0309(5) Uani 1 1 d . . .
O2 O 0.41528(13) 1.09017(12) 0.16441(14) 0.0303(5) Uani 1 1 d . . .
O3 O 0.27571(14) 0.97573(14) 0.02557(14) 0.0333(5) Uani 1 1 d . . .
O4 O 0.27775(12) 0.90383(12) 0.17834(13) 0.0262(4) Uani 1 1 d . A .
O5 O 0.39342(13) 0.98181(12) 0.31175(13) 0.0256(4) Uani 1 1 d . . .
O6 O 0.29046(13) 0.90777(12) 0.38552(13) 0.0268(5) Uani 1 1 d . . .
O7 O 0.26071(13) 1.06456(12) 0.18800(13) 0.0275(5) Uani 1 1 d . . .
O8 O 0.25663(13) 1.06959(12) 0.35624(13) 0.0263(4) Uani 1 1 d . . .
O9 O 0.14398(12) 0.95926(13) 0.26543(13) 0.0269(5) Uani 1 1 d . . .
O10 O 0.11477(13) 0.86272(13) 0.38830(13) 0.0286(5) Uani 1 1 d . . .
O11 O 0.23237(12) 0.98462(12) 0.52447(13) 0.0264(4) Uani 1 1 d . . .
O12 O 0.08822(13) 1.04298(13) 0.38002(13) 0.0303(5) Uani 1 1 d . . .
C1 C 0.5494(2) 0.8773(2) 0.1180(2) 0.0323(7) Uani 1 1 d . . .
F1 F 0.62145(11) 0.90470(12) 0.11943(14) 0.0433(5) Uani 1 1 d . . .
F2 F 0.50504(12) 0.84539(12) 0.03876(12) 0.0392(5) Uani 1 1 d . . .
F3 F 0.56786(12) 0.81630(11) 0.17558(13) 0.0406(5) Uani 1 1 d . . .
C2 C 0.49896(19) 0.94546(19) 0.13637(19) 0.0267(6) Uani 1 1 d . . .
C3 C 0.5245(2) 1.0266(2) 0.1387(2) 0.0278(7) Uani 1 1 d . . .
H3 H 0.573(2) 1.0380(19) 0.134(2) 0.028(8) Uiso 1 1 d . . .
C4 C 0.48268(19) 1.09199(19) 0.15450(19) 0.0281(7) Uani 1 1 d . . .
C5 C 0.5183(2) 1.1787(2) 0.1631(2) 0.0360(8) Uani 1 1 d . . .
F4 F 0.53996(15) 1.20797(13) 0.24344(14) 0.0557(6) Uani 1 1 d . . .
F5 F 0.46245(14) 1.23008(12) 0.10744(15) 0.0496(5) Uani 1 1 d . . .
F6 F 0.58613(12) 1.18215(12) 0.14686(13) 0.0435(5) Uani 1 1 d . . .
C6 C 0.2017(2) 0.9088(2) -0.1083(2) 0.0414(8) Uani 1 1 d . . .
F7 F 0.16420(15) 0.83753(16) -0.14182(13) 0.0607(7) Uani 1 1 d . . .
F8 F 0.26367(13) 0.91840(13) -0.13196(13) 0.0467(5) Uani 1 1 d . . .
F9 F 0.14783(16) 0.96978(17) -0.14380(14) 0.0686(8) Uani 1 1 d . . .
C7 C 0.2358(2) 0.9120(2) -0.0078(2) 0.0324(7) Uani 1 1 d . . .
C8 C 0.2188(2) 0.8454(2) 0.0360(2) 0.0296(7) Uani 1 1 d . A .
H8 H 0.190(2) 0.805(2) 0.008(2) 0.039(10) Uiso 1 1 d . . .
C9 C 0.23853(17) 0.84592(18) 0.1228(2) 0.0251(6) Uani 1 1 d . . .
C10 C 0.21272(19) 0.77403(19) 0.1639(2) 0.0296(7) Uani 1 1 d D A 1
F10 F 0.1482(4) 0.7939(3) 0.1821(5) 0.0190(12) Uiso 0.40 1 d PD A 1
F11 F 0.2757(3) 0.7517(3) 0.2405(3) 0.0246(11) Uiso 0.40 1 d PD A 1
F12 F 0.1903(5) 0.7065(4) 0.1114(5) 0.0212(14) Uiso 0.40 1 d PD A 1
F10X F 0.1303(4) 0.7890(5) 0.1516(5) 0.039(2) Uiso 0.30 1 d PD A 2
F11X F 0.2536(5) 0.7734(5) 0.2533(5) 0.051(2) Uiso 0.30 1 d PD A 2
F12X F 0.2153(5) 0.7022(4) 0.1373(5) 0.041(2) Uiso 0.30 1 d PD A 2
F10Y F 0.1731(5) 0.7963(5) 0.2082(5) 0.040(3) Uiso 0.30 1 d PD A 3
F11Y F 0.2840(4) 0.7360(4) 0.2180(5) 0.038(2) Uiso 0.30 1 d PD A 3
F12Y F 0.1696(5) 0.7174(5) 0.1006(5) 0.039(3) Uiso 0.30 1 d PD A 3
C11 C 0.53801(19) 0.95104(19) 0.3810(2) 0.0294(7) Uani 1 1 d . . .
F13 F 0.59464(11) 0.94431(13) 0.46311(12) 0.0422(5) Uani 1 1 d . . .
F14 F 0.54905(12) 1.02329(12) 0.35133(14) 0.0439(5) Uani 1 1 d . . .
F15 F 0.55311(12) 0.89254(12) 0.33494(13) 0.0424(5) Uani 1 1 d . . .
C12 C 0.44844(18) 0.94198(17) 0.37335(19) 0.0239(6) Uani 1 1 d . . .
C13 C 0.4376(2) 0.88976(18) 0.4331(2) 0.0261(6) Uani 1 1 d . . .
H13 H 0.484(2) 0.8660(19) 0.477(2) 0.028(8) Uiso 1 1 d . . .
C14 C 0.36142(19) 0.87620(18) 0.43547(19) 0.0253(6) Uani 1 1 d . . .
C15 C 0.3582(2) 0.81317(19) 0.5018(2) 0.0299(7) Uani 1 1 d . . .
F16 F 0.33799(12) 0.73947(10) 0.46290(12) 0.0365(4) Uani 1 1 d . . .
F17 F 0.30088(13) 0.83280(11) 0.52970(13) 0.0406(5) Uani 1 1 d . . .
F18 F 0.43144(12) 0.80559(12) 0.57099(12) 0.0423(5) Uani 1 1 d . . .
C16 C 0.2428(2) 1.1949(2) 0.1151(2) 0.0361(8) Uani 1 1 d . . .
F19 F 0.16990(16) 1.23302(16) 0.08284(15) 0.0701(8) Uani 1 1 d . . .
F20 F 0.24705(13) 1.14968(12) 0.05222(12) 0.0408(5) Uani 1 1 d . . .
F21 F 0.30296(17) 1.25102(13) 0.13826(15) 0.0617(7) Uani 1 1 d . . .
C17 C 0.25100(19) 1.14206(19) 0.1940(2) 0.0287(7) Uani 1 1 d . . .
C18 C 0.2462(2) 1.1838(2) 0.2631(2) 0.0299(7) Uani 1 1 d . . .
H18 H 0.2387(19) 1.242(2) 0.257(2) 0.032(9) Uiso 1 1 d . . .
C19 C 0.24997(18) 1.14564(19) 0.33868(19) 0.0262(6) Uani 1 1 d . . .
C20 C 0.2493(2) 1.2031(2) 0.4102(2) 0.0321(7) Uani 1 1 d . . .
F22 F 0.32414(15) 1.23781(15) 0.45066(15) 0.0628(7) Uani 1 1 d . . .
F23 F 0.23475(16) 1.16400(13) 0.46987(14) 0.0549(6) Uani 1 1 d . . .
F24 F 0.19503(18) 1.26297(16) 0.37867(14) 0.0785(9) Uani 1 1 d . . .
C21 C 0.0363(2) 0.9676(2) 0.1225(2) 0.0326(7) Uani 1 1 d . . .
F25 F -0.03637(13) 0.93425(14) 0.06863(12) 0.0514(6) Uani 1 1 d . . .
F26 F 0.09069(12) 0.95489(13) 0.08827(12) 0.0453(5) Uani 1 1 d . . .
F27 F 0.02504(14) 1.04816(13) 0.12265(14) 0.0520(6) Uani 1 1 d . . .
C22 C 0.06943(18) 0.93350(19) 0.21477(19) 0.0274(7) Uani 1 1 d . . .
C23 C 0.0213(2) 0.8815(2) 0.2379(2) 0.0295(7) Uani 1 1 d . . .
H23 H -0.0269(19) 0.8670(18) 0.2004(19) 0.017(8) Uiso 1 1 d . . .
C24 C 0.05051(19) 0.84578(19) 0.3224(2) 0.0280(7) Uani 1 1 d . . .
C25 C -0.0056(2) 0.7779(2) 0.3330(2) 0.0325(7) Uani 1 1 d . . .
F28 F -0.07745(11) 0.81235(12) 0.32631(13) 0.0421(5) Uani 1 1 d . . .
F29 F 0.02958(12) 0.74059(12) 0.40962(13) 0.0417(5) Uani 1 1 d . . .
F30 F -0.02589(13) 0.72074(12) 0.27062(13) 0.0434(5) Uani 1 1 d . . .
C26 C 0.24424(19) 1.01750(19) 0.6643(2) 0.0279(7) Uani 1 1 d . . .
F31 F 0.19901(14) 1.03691(18) 0.70689(13) 0.0659(8) Uani 1 1 d . . .
F32 F 0.30579(14) 1.07137(14) 0.68744(13) 0.0562(6) Uani 1 1 d . . .
F33 F 0.27894(15) 0.94557(13) 0.69321(13) 0.0572(6) Uani 1 1 d . . .
C27 C 0.19447(18) 1.01827(18) 0.56487(19) 0.0248(6) Uani 1 1 d . . .
C28 C 0.11708(19) 1.0573(2) 0.5303(2) 0.0278(7) Uani 1 1 d . . .
H28 H 0.1023(19) 1.0804(19) 0.566(2) 0.024(8) Uiso 1 1 d . . .
C29 C 0.07188(18) 1.06919(19) 0.4410(2) 0.0270(6) Uani 1 1 d . . .
C30 C -0.0054(2) 1.1251(2) 0.4110(2) 0.0374(8) Uani 1 1 d . . .
F34 F -0.03745(12) 1.12826(14) 0.46963(13) 0.0472(5) Uani 1 1 d . . .
F35 F -0.06524(13) 1.09983(17) 0.33690(14) 0.0661(7) Uani 1 1 d . . .
F36 F 0.01546(14) 1.20177(14) 0.40023(16) 0.0589(6) Uani 1 1 d . . .

loop_
_atom_site_aniso_label
_atom_site_aniso_U_11
_atom_site_aniso_U_22
_atom_site_aniso_U_33
_atom_site_aniso_U_23
_atom_site_aniso_U_13
_atom_site_aniso_U_12
Co1 0.0320(2) 0.0281(2) 0.0346(2) -0.00042(18) 0.0225(2) -0.00326(17)
Co2 0.0251(2) 0.0259(2) 0.0229(2) 0.00191(16) 0.01462(17) 0.00033(16)
Co3 0.0246(2) 0.0315(2) 0.0231(2) -0.00303(17) 0.01331(17) -0.00065(17)
O1 0.0331(12) 0.0281(11) 0.0388(13) -0.0008(10) 0.0222(10) -0.0039(9)
O2 0.0358(12) 0.0264(11) 0.0368(12) -0.0003(9) 0.0232(10) -0.0020(9)
O3 0.0412(13) 0.0348(12) 0.0327(12) 0.0025(10) 0.0242(11) 0.0026(10)
O4 0.0287(11) 0.0277(11) 0.0263(11) -0.0006(9) 0.0155(9) -0.0012(9)
O5 0.0289(11) 0.0251(11) 0.0261(11) 0.0016(9) 0.0148(9) -0.0010(9)
O6 0.0307(11) 0.0272(11) 0.0283(11) 0.0032(9) 0.0181(10) 0.0014(9)
O7 0.0332(12) 0.0263(11) 0.0288(11) 0.0034(9) 0.0188(10) 0.0032(9)
O8 0.0282(11) 0.0289(11) 0.0249(11) 0.0009(9) 0.0142(9) 0.0007(9)
O9 0.0258(11) 0.0319(11) 0.0261(11) -0.0031(9) 0.0142(9) -0.0019(9)
O10 0.0267(11) 0.0359(12) 0.0261(11) -0.0002(9) 0.0139(10) -0.0002(9)
O11 0.0266(11) 0.0301(11) 0.0254(11) -0.0015(9) 0.0139(9) 0.0009(9)
O12 0.0285(11) 0.0378(12) 0.0260(11) -0.0021(9) 0.0128(9) 0.0038(9)
C1 0.0330(18) 0.0363(18) 0.0304(17) -0.0041(14) 0.0163(15) -0.0057(14)
F1 0.0329(10) 0.0459(12) 0.0607(13) -0.0135(10) 0.0291(10) -0.0046(9)
F2 0.0414(11) 0.0445(11) 0.0322(10) -0.0124(9) 0.0160(9) -0.0038(9)
F3 0.0471(12) 0.0359(11) 0.0417(11) 0.0017(9) 0.0217(10) 0.0092(9)
C2 0.0288(16) 0.0318(16) 0.0224(15) -0.0015(12) 0.0137(13) -0.0017(13)
C3 0.0271(16) 0.0357(17) 0.0255(16) -0.0010(13) 0.0159(13) -0.0056(13)
C4 0.0332(17) 0.0294(16) 0.0238(16) -0.0010(12) 0.0142(14) -0.0059(13)
C5 0.046(2) 0.0324(18) 0.0377(19) -0.0035(14) 0.0259(17) -0.0097(15)
F4 0.0816(17) 0.0519(13) 0.0444(13) -0.0198(10) 0.0373(12) -0.0303(12)
F5 0.0572(14) 0.0298(11) 0.0677(15) 0.0082(10) 0.0322(12) -0.0026(10)
F6 0.0453(12) 0.0428(12) 0.0528(13) -0.0048(10) 0.0307(10) -0.0172(9)
C6 0.042(2) 0.054(2) 0.0331(19) 0.0021(17) 0.0210(17) 0.0059(18)
F7 0.0690(16) 0.0809(17) 0.0317(12) -0.0130(11) 0.0208(11) -0.0235(13)
F8 0.0563(13) 0.0612(14) 0.0347(11) 0.0061(10) 0.0310(10) 0.0060(11)
F9 0.0692(16) 0.100(2) 0.0339(12) 0.0154(12) 0.0190(12) 0.0476(15)
C7 0.0291(17) 0.0403(19) 0.0328(18) 0.0017(14) 0.0182(15) 0.0069(14)
C8 0.0282(17) 0.0334(18) 0.0305(17) -0.0051(14) 0.0157(14) -0.0017(14)
C9 0.0197(14) 0.0244(15) 0.0324(17) -0.0007(12) 0.0124(13) 0.0017(12)
C10 0.0291(17) 0.0273(16) 0.0335(17) -0.0030(13) 0.0143(14) -0.0038(13)
C11 0.0288(16) 0.0307(17) 0.0311(17) 0.0014(13) 0.0151(14) 0.0012(13)
F13 0.0282(10) 0.0623(13) 0.0330(11) 0.0042(10) 0.0101(9) -0.0021(9)
F14 0.0314(10) 0.0364(11) 0.0663(14) 0.0151(10) 0.0231(10) -0.0028(9)
F15 0.0391(11) 0.0452(12) 0.0544(13) -0.0115(10) 0.0310(10) 0.0000(9)
C12 0.0257(15) 0.0204(14) 0.0269(16) -0.0043(12) 0.0126(13) -0.0035(12)
C13 0.0310(17) 0.0243(15) 0.0256(16) 0.0019(12) 0.0145(14) 0.0019(13)
C14 0.0318(16) 0.0210(14) 0.0271(16) 0.0000(12) 0.0164(13) 0.0017(12)
C15 0.0399(19) 0.0262(16) 0.0315(17) 0.0019(13) 0.0227(15) 0.0029(14)
F16 0.0522(12) 0.0262(9) 0.0430(11) -0.0001(8) 0.0316(10) -0.0031(8)
F17 0.0600(13) 0.0326(10) 0.0508(12) 0.0117(9) 0.0443(11) 0.0121(9)
F18 0.0465(12) 0.0435(11) 0.0344(11) 0.0136(9) 0.0149(10) 0.0033(9)
C16 0.046(2) 0.0340(18) 0.0360(19) 0.0061(14) 0.0249(17) 0.0119(16)
F19 0.0855(18) 0.0882(18) 0.0563(15) 0.0445(14) 0.0491(14) 0.0586(15)
F20 0.0610(13) 0.0384(11) 0.0338(10) 0.0094(9) 0.0305(10) 0.0087(9)
F21 0.1017(19) 0.0395(12) 0.0564(14) 0.0023(10) 0.0457(14) -0.0203(13)
C17 0.0281(16) 0.0304(17) 0.0330(17) 0.0038(13) 0.0184(14) 0.0010(13)
C18 0.0363(18) 0.0236(16) 0.0335(18) 0.0034(13) 0.0183(15) 0.0033(13)
C19 0.0228(15) 0.0288(16) 0.0289(16) -0.0026(13) 0.0128(13) -0.0016(12)
C20 0.0347(18) 0.0322(17) 0.0300(17) -0.0041(13) 0.0143(15) -0.0015(14)
F22 0.0677(15) 0.0793(17) 0.0532(14) -0.0356(13) 0.0368(12) -0.0408(13)
F23 0.0943(18) 0.0432(12) 0.0525(13) -0.0157(10) 0.0557(13) -0.0210(12)
F24 0.106(2) 0.0757(17) 0.0404(13) -0.0095(12) 0.0178(14) 0.0566(16)
C21 0.0299(17) 0.0407(19) 0.0291(17) 0.0011(14) 0.0142(14) 0.0017(14)
F25 0.0424(12) 0.0757(15) 0.0269(11) 0.0062(10) 0.0059(9) -0.0105(11)
F26 0.0440(12) 0.0694(14) 0.0311(10) 0.0127(10) 0.0242(9) 0.0167(10)
F27 0.0699(15) 0.0411(12) 0.0460(13) 0.0113(10) 0.0256(11) 0.0160(11)
C22 0.0253(16) 0.0330(17) 0.0253(16) -0.0005(13) 0.0121(13) 0.0041(13)
C23 0.0237(16) 0.0404(19) 0.0251(16) -0.0047(14) 0.0110(14) -0.0036(14)
C24 0.0272(16) 0.0332(17) 0.0294(17) -0.0053(13) 0.0177(14) 0.0002(13)
C25 0.0333(18) 0.0369(18) 0.0306(17) -0.0051(14) 0.0169(15) -0.0057(14)
F28 0.0324(10) 0.0486(12) 0.0542(13) -0.0010(10) 0.0271(10) -0.0037(9)
F29 0.0456(12) 0.0444(12) 0.0378(11) 0.0066(9) 0.0204(9) -0.0080(9)
F30 0.0517(12) 0.0408(11) 0.0426(12) -0.0097(9) 0.0248(10) -0.0131(10)
C26 0.0269(16) 0.0308(17) 0.0291(16) -0.0010(13) 0.0149(13) 0.0003(13)
F31 0.0432(13) 0.134(2) 0.0270(11) 0.0062(13) 0.0214(10) 0.0249(14)
F32 0.0649(15) 0.0608(15) 0.0316(11) -0.0039(10) 0.0096(10) -0.0324(12)
F33 0.0850(17) 0.0397(12) 0.0301(11) 0.0057(9) 0.0082(11) 0.0143(11)
C27 0.0246(15) 0.0268(15) 0.0252(15) -0.0017(12) 0.0128(13) -0.0057(12)
C28 0.0291(16) 0.0340(17) 0.0253(16) -0.0030(13) 0.0162(14) 0.0003(13)
C29 0.0239(15) 0.0311(16) 0.0280(16) -0.0005(13) 0.0129(13) 0.0003(12)
C30 0.0312(18) 0.051(2) 0.0306(18) 0.0014(15) 0.0134(15) 0.0109(16)
F34 0.0365(11) 0.0686(14) 0.0443(12) 0.0020(11) 0.0247(10) 0.0169(10)
F35 0.0335(12) 0.107(2) 0.0405(13) -0.0203(13) -0.0003(10) 0.0283(12)
F36 0.0571(14) 0.0500(14) 0.0772(17) 0.0233(12) 0.0361(13) 0.0253(11)

loop_
_atom_type_symbol
_atom_type_description
_atom_type_scat_dispersion_real
_atom_type_scat_dispersion_imag
_atom_type_scat_source
C C 0.0033 0.0016 'International Tables Vol C Tables 4.2.6.8 and 6.1.1.4'
H H 0.0000 0.0000 'International Tables Vol C Tables 4.2.6.8 and 6.1.1.4'
O O 0.0106 0.0060 'International Tables Vol C Tables 4.2.6.8 and 6.1.1.4'
F F 0.0171 0.0103 'International Tables Vol C Tables 4.2.6.8 and 6.1.1.4'
Co Co 0.3494 0.9721 'International Tables Vol C Tables 4.2.6.8 and 6.1.1.4'

loop_
_geom_angle_atom_site_label_1
_geom_angle_atom_site_label_2
_geom_angle_atom_site_label_3
_geom_angle
_geom_angle_site_symmetry_1
_geom_angle_site_symmetry_3
_geom_angle_publ_flag
O2 Co1 O1 91.19(8) . . ?
O2 Co1 O3 105.91(9) . . ?
O1 Co1 O3 89.61(9) . . ?
O2 Co1 O4 163.17(9) . . ?
O1 Co1 O4 98.88(8) . . ?
O3 Co1 O4 87.73(8) . . ?
O2 Co1 O7 90.75(8) . . ?
O1 Co1 O7 170.26(8) . . ?
O3 Co1 O7 99.03(8) . . ?
O4 Co1 O7 77.13(8) . . ?
O2 Co1 O5 93.61(8) . . ?
O1 Co1 O5 97.69(8) . . ?
O3 Co1 O5 159.04(8) . . ?
O4 Co1 O5 71.79(7) . . ?
O7 Co1 O5 72.66(7) . . ?
O2 Co1 Co2 118.35(6) . . ?
O1 Co1 Co2 128.40(6) . . ?
O3 Co1 Co2 117.41(6) . . ?
O4 Co1 Co2 45.06(6) . . ?
O7 Co1 Co2 43.09(5) . . ?
O5 Co1 Co2 43.81(5) . . ?
O7 Co2 O6 165.69(8) . . ?
O7 Co2 O5 83.36(8) . . ?
O6 Co2 O5 88.08(8) . . ?
O7 Co2 O8 88.62(8) . . ?
O6 Co2 O8 81.33(8) . . ?
O5 Co2 O8 98.65(8) . . ?
O7 Co2 O9 108.22(8) . . ?
O6 Co2 O9 79.75(8) . . ?
O5 Co2 O9 167.74(8) . . ?
O8 Co2 O9 78.12(8) . . ?
O7 Co2 O4 79.00(8) . . ?
O6 Co2 O4 110.43(8) . . ?
O5 Co2 O4 77.86(8) . . ?
O8 Co2 O4 167.41(8) . . ?
O9 Co2 O4 107.75(8) . . ?
O7 Co2 Co3 131.15(6) . . ?
O6 Co2 Co3 47.66(6) . . ?
O5 Co2 Co3 125.58(6) . . ?
O8 Co2 Co3 52.37(6) . . ?
O9 Co2 Co3 43.44(6) . . ?
O4 Co2 Co3 139.14(6) . . ?
O7 Co2 Co1 47.25(6) . . ?
O6 Co2 Co1 133.30(6) . . ?
O5 Co2 Co1 53.68(6) . . ?
O8 Co2 Co1 125.32(6) . . ?
O9 Co2 Co1 137.55(6) . . ?
O4 Co2 Co1 43.15(5) . . ?
Co3 Co2 Co1 177.691(19) . . ?
O11 Co3 O12 91.12(8) . . ?
O11 Co3 O9 173.91(8) . . ?
O12 Co3 O9 89.93(8) . . ?
O11 Co3 O10 99.34(8) . . ?
O12 Co3 O10 92.81(8) . . ?
O9 Co3 O10 86.61(8) . . ?
O11 Co3 O6 100.20(8) . . ?
O12 Co3 O6 163.18(8) . . ?
O9 Co3 O6 77.53(8) . . ?
O10 Co3 O6 97.53(8) . . ?
O11 Co3 O8 101.03(8) . . ?
O12 Co3 O8 93.47(8) . . ?
O9 Co3 O8 72.91(7) . . ?
O10 Co3 O8 158.54(8) . . ?
O6 Co3 O8 72.29(7) . . ?
O11 Co3 Co2 130.09(6) . . ?
O12 Co3 Co2 119.67(6) . . ?
O9 Co3 Co2 44.81(6) . . ?
O10 Co3 Co2 115.65(6) . . ?
O6 Co3 Co2 43.63(5) . . ?
O8 Co3 Co2 44.25(5) . . ?
C2 O1 Co1 124.0(2) . . ?
C4 O2 Co1 125.52(19) . . ?
C7 O3 Co1 125.0(2) . . ?
C9 O4 Co1 123.37(18) . . ?
C9 O4 Co2 139.99(18) . . ?
Co1 O4 Co2 91.79(8) . . ?
C12 O5 Co2 125.55(18) . . ?
C12 O5 Co1 136.01(18) . . ?
Co2 O5 Co1 82.50(7) . . ?
C14 O6 Co2 126.15(18) . . ?
C14 O6 Co3 138.47(18) . . ?
Co2 O6 Co3 88.71(8) . . ?
C17 O7 Co2 126.68(19) . . ?
C17 O7 Co1 132.88(19) . . ?
Co2 O7 Co1 89.67(8) . . ?
C19 O8 Co2 125.47(19) . . ?
C19 O8 Co3 138.08(18) . . ?
Co2 O8 Co3 83.38(7) . . ?
C22 O9 Co3 122.02(18) . . ?
C22 O9 Co2 144.38(19) . . ?
Co3 O9 Co2 91.75(8) . . ?
C24 O10 Co3 122.7(2) . . ?
C27 O11 Co3 124.79(19) . . ?
C29 O12 Co3 124.0(2) . . ?
F3 C1 F2 107.6(3) . . ?
F3 C1 F1 107.4(3) . . ?
F2 C1 F1 107.1(2) . . ?
F3 C1 C2 111.8(2) . . ?
F2 C1 C2 109.9(3) . . ?
F1 C1 C2 112.8(3) . . ?
O1 C2 C3 127.8(3) . . ?
O1 C2 C1 113.5(3) . . ?
C3 C2 C1 118.7(3) . . ?
C4 C3 C2 122.6(3) . . ?
C4 C3 H3 117(2) . . ?
C2 C3 H3 120(2) . . ?
O2 C4 C3 128.0(3) . . ?
O2 C4 C5 112.4(3) . . ?
C3 C4 C5 119.6(3) . . ?
F5 C5 F4 107.6(3) . . ?
F5 C5 F6 106.7(3) . . ?
F4 C5 F6 107.5(3) . . ?
F5 C5 C4 111.1(3) . . ?
F4 C5 C4 110.8(3) . . ?
F6 C5 C4 112.9(3) . . ?
F8 C6 F9 107.5(3) . . ?
F8 C6 F7 107.4(3) . . ?
F9 C6 F7 108.9(3) . . ?
F8 C6 C7 110.1(3) . . ?
F9 C6 C7 109.9(3) . . ?
F7 C6 C7 112.9(3) . . ?
O3 C7 C8 127.1(3) . . ?
O3 C7 C6 114.1(3) . . ?
C8 C7 C6 118.7(3) . . ?
C9 C8 C7 123.3(3) . . ?
C9 C8 H8 116(2) . . ?
C7 C8 H8 121(2) . . ?
O4 C9 C8 126.7(3) . . ?
O4 C9 C10 113.3(2) . . ?
C8 C9 C10 120.0(3) . . ?
F10 C10 F11 106.1(5) . . ?
F10 C10 F12 107.7(5) . . ?
F11 C10 F12 107.7(5) . . ?
F10 C10 C9 111.7(3) . . ?
F11 C10 C9 111.0(3) . . ?
F12 C10 C9 112.3(4) . . ?
F14 C11 F15 108.2(3) . . ?
F14 C11 F13 107.7(3) . . ?
F15 C11 F13 107.8(3) . . ?
F14 C11 C12 111.4(2) . . ?
F15 C11 C12 109.8(2) . . ?
F13 C11 C12 111.7(2) . . ?
O5 C12 C13 128.1(3) . . ?
O5 C12 C11 115.1(2) . . ?
C13 C12 C11 116.8(3) . . ?
C14 C13 C12 123.6(3) . . ?
C14 C13 H13 117.1(19) . . ?
C12 C13 H13 119.0(19) . . ?
O6 C14 C13 127.5(3) . . ?
O6 C14 C15 114.6(3) . . ?
C13 C14 C15 117.8(3) . . ?
F17 C15 F18 108.2(3) . . ?
F17 C15 F16 107.8(3) . . ?
F18 C15 F16 107.8(2) . . ?
F17 C15 C14 111.8(2) . . ?
F18 C15 C14 112.3(3) . . ?
F16 C15 C14 108.7(2) . . ?
F19 C16 F20 107.9(3) . . ?
F19 C16 F21 108.6(3) . . ?
F20 C16 F21 107.8(3) . . ?
F19 C16 C17 109.6(3) . . ?
F20 C16 C17 111.8(3) . . ?
F21 C16 C17 111.0(3) . . ?
O7 C17 C18 127.3(3) . . ?
O7 C17 C16 116.4(3) . . ?
C18 C17 C16 116.2(3) . . ?
C17 C18 C19 124.0(3) . . ?
C17 C18 H18 116(2) . . ?
C19 C18 H18 120(2) . . ?
O8 C19 C18 127.8(3) . . ?
O8 C19 C20 116.1(3) . . ?
C18 C19 C20 116.1(3) . . ?
F23 C20 F24 109.0(3) . . ?
F23 C20 F22 106.8(3) . . ?
F24 C20 F22 106.9(3) . . ?
F23 C20 C19 112.6(3) . . ?
F24 C20 C19 112.3(3) . . ?
F22 C20 C19 108.9(3) . . ?
F27 C21 F25 107.5(3) . . ?
F27 C21 F26 106.9(3) . . ?
F25 C21 F26 107.6(3) . . ?
F27 C21 C22 110.5(3) . . ?
F25 C21 C22 113.1(3) . . ?
F26 C21 C22 110.9(3) . . ?
O9 C22 C23 126.1(3) . . ?
O9 C22 C21 113.6(3) . . ?
C23 C22 C21 120.3(3) . . ?
C22 C23 C24 122.5(3) . . ?
C22 C23 H23 120(2) . . ?
C24 C23 H23 117(2) . . ?
O10 C24 C23 128.1(3) . . ?
O10 C24 C25 116.2(3) . . ?
C23 C24 C25 115.7(3) . . ?
F29 C25 F30 108.3(3) . . ?
F29 C25 F28 107.8(2) . . ?
F30 C25 F28 107.2(3) . . ?
F29 C25 C24 112.6(3) . . ?
F30 C25 C24 111.9(2) . . ?
F28 C25 C24 108.8(3) . . ?
F33 C26 F32 106.5(3) . . ?
F33 C26 F31 107.7(3) . . ?
F32 C26 F31 107.1(3) . . ?
F33 C26 C27 112.1(3) . . ?
F32 C26 C27 109.7(2) . . ?
F31 C26 C27 113.5(3) . . ?
O11 C27 C28 128.4(3) . . ?
O11 C27 C26 113.7(3) . . ?
C28 C27 C26 117.9(3) . . ?
C29 C28 C27 121.9(3) . . ?
C29 C28 H28 121(2) . . ?
C27 C28 H28 117(2) . . ?
O12 C29 C28 128.2(3) . . ?
O12 C29 C30 114.3(3) . . ?
C28 C29 C30 117.4(3) . . ?
F35 C30 F36 108.6(3) . . ?
F35 C30 F34 107.3(3) . . ?
F36 C30 F34 107.2(3) . . ?
F35 C30 C29 111.8(3) . . ?
F36 C30 C29 109.8(3) . . ?
F34 C30 C29 112.1(3) . . ?

loop_
_geom_bond_atom_site_label_1
_geom_bond_atom_site_label_2
_geom_bond_distance
_geom_bond_site_symmetry_2
_geom_bond_publ_flag
Co1 O2 1.951(2) . ?
Co1 O1 2.018(2) . ?
Co1 O3 2.032(2) . ?
Co1 O4 2.039(2) . ?
Co1 O7 2.188(2) . ?
Co1 O5 2.422(2) . ?
Co1 Co2 2.9802(6) . ?
Co2 O7 2.036(2) . ?
Co2 O6 2.047(2) . ?
Co2 O5 2.081(2) . ?
Co2 O8 2.083(2) . ?
Co2 O9 2.091(2) . ?
Co2 O4 2.110(2) . ?
Co2 Co3 2.9655(6) . ?
Co3 O11 1.962(2) . ?
Co3 O12 2.010(2) . ?
Co3 O9 2.040(2) . ?
Co3 O10 2.070(2) . ?
Co3 O6 2.193(2) . ?
Co3 O8 2.364(2) . ?
O1 C2 1.259(3) . ?
O2 C4 1.271(3) . ?
O3 C7 1.243(4) . ?
O4 C9 1.300(3) . ?
O5 C12 1.259(3) . ?
O6 C14 1.282(3) . ?
O7 C17 1.279(4) . ?
O8 C19 1.263(3) . ?
O9 C22 1.296(4) . ?
O10 C24 1.236(3) . ?
O11 C27 1.266(3) . ?
O12 C29 1.257(3) . ?
C1 F3 1.328(4) . ?
C1 F2 1.335(3) . ?
C1 F1 1.338(3) . ?
C1 C2 1.532(4) . ?
C2 C3 1.387(4) . ?
C3 C4 1.383(4) . ?
C3 H3 0.91(3) . ?
C4 C5 1.522(4) . ?
C5 F5 1.328(4) . ?
C5 F4 1.332(4) . ?
C5 F6 1.339(4) . ?
C6 F8 1.325(4) . ?
C6 F9 1.326(4) . ?
C6 F7 1.332(4) . ?
C6 C7 1.543(5) . ?
C7 C8 1.412(5) . ?
C8 C9 1.358(4) . ?
C8 H8 0.85(4) . ?
C9 C10 1.523(4) . ?
C10 F10 1.340(6) . ?
C10 F11 1.349(5) . ?
C10 F12 1.358(6) . ?
C11 F14 1.322(3) . ?
C11 F15 1.325(4) . ?
C11 F13 1.326(4) . ?
C11 C12 1.538(4) . ?
C12 C13 1.393(4) . ?
C13 C14 1.381(4) . ?
C13 H13 0.93(3) . ?
C14 C15 1.536(4) . ?
C15 F17 1.324(3) . ?
C15 F18 1.330(4) . ?
C15 F16 1.338(3) . ?
C16 F19 1.319(4) . ?
C16 F20 1.320(4) . ?
C16 F21 1.325(4) . ?
C16 C17 1.540(4) . ?
C17 C18 1.385(4) . ?
C18 C19 1.395(4) . ?
C18 H18 0.95(3) . ?
C19 C20 1.532(4) . ?
C20 F23 1.306(4) . ?
C20 F24 1.308(4) . ?
C20 F22 1.327(4) . ?
C21 F27 1.322(4) . ?
C21 F25 1.332(4) . ?
C21 F26 1.332(3) . ?
C21 C22 1.518(4) . ?
C22 C23 1.367(4) . ?
C23 C24 1.420(4) . ?
C23 H23 0.85(3) . ?
C24 C25 1.543(4) . ?
C25 F29 1.320(4) . ?
C25 F30 1.334(3) . ?
C25 F28 1.346(4) . ?
C26 F33 1.312(4) . ?
C26 F32 1.317(4) . ?
C26 F31 1.321(3) . ?
C26 C27 1.530(4) . ?
C27 C28 1.389(4) . ?
C28 C29 1.388(4) . ?
C28 H28 0.85(3) . ?
C29 C30 1.534(4) . ?
C30 F35 1.314(4) . ?
C30 F36 1.331(4) . ?
C30 F34 1.336(4) . ?
